data_1550216
loop_
_publ_author_name
'Vinocour, Felipe A.'
'Soto-Navarro, Andrea'
'Pineda, Leslie W.'

_publ_section_title
;
 \m2-Chlorido-chlorido(\m2-4-{[2-(diethylamino)ethyl]imino}pent-2-en-2-olato)bis(tetrahydrofuran-\kO)cobalt(II)lithium
;
_journal_coeditor_code WM4089
_journal_issue 11
_journal_name_full IUCrData
_journal_paper_doi 10.1107/S2414314618015778
_journal_volume 3
_journal_year 2018
_chemical_formula_iupac '[Co Li (C11 H21 N2 O1) Cl2 (C4 H8 O)2]'
_chemical_formula_moiety 'C19 H37 Cl2 Co Li N2 O3'
_chemical_formula_sum 'C19 H37 Cl2 Co Li N2 O3'
_chemical_formula_weight 478.27
_chemical_name_systematic
\m~2~-Chlorido-chlorido(\m~2~-4-{[2-(diethylamino)ethyl]imino}pent-2-en-2-olato)bis(tetrahydrofuran-\k<i>O</i>)cobalt(II)lithium
_space_group_crystal_system monoclinic
_space_group_IT_number 14
_space_group_name_Hall '-P 2yn'
_space_group_name_H-M_alt 'P 1 21/n 1'
_symmetry_space_group_name_Hall '-P 2yn'
_symmetry_space_group_name_H-M 'P 1 21/n 1'
_atom_sites_solution_hydrogens geom
_atom_sites_solution_primary direct
_atom_sites_solution_secondary difmap
_cell_angle_alpha 90
_cell_angle_beta 104.476(3)
_cell_angle_gamma 90
_cell_formula_units_Z 4
_cell_length_a 10.0535(12)
_cell_length_b 12.3705(14)
_cell_length_c 19.236(2)
_cell_measurement_reflns_used 141
_cell_measurement_temperature 100.(2)
_cell_measurement_theta_max 21.6696
_cell_measurement_theta_min 4.0573
_cell_volume 2316.4(5)
_computing_cell_refinement
;
APEX3 (Bruker, 2015)
;
_computing_data_collection
;
APEX3 (Bruker, 2015)
;
_computing_data_reduction
;
SAINT (Bruker, 2015)
;
_computing_molecular_graphics
;
Mercury (Macrae <i>et al.</i>,  2006)
;
_computing_publication_material
;
publCIF (Westrip, 2010)
;
_computing_structure_refinement
;
<i>SHELXL2014/7</i> (Sheldrick, 2015b)
;
_computing_structure_solution
;
SHELXT (Sheldrick, 2015a)
;
_diffrn_ambient_temperature 100.(2)
_diffrn_detector_area_resol_mean 10.4167
_diffrn_measured_fraction_theta_full 0.987
_diffrn_measured_fraction_theta_max 0.987
_diffrn_measurement_device_type 'Bruker D8 Venture'
_diffrn_measurement_method 'omega scans'
_diffrn_radiation_monochromator mirrors
_diffrn_radiation_type MoK\a
_diffrn_radiation_wavelength 0.71073
_diffrn_reflns_av_R_equivalents 0.0509
_diffrn_reflns_av_unetI/netI 0.0182
_diffrn_reflns_limit_h_max 14
_diffrn_reflns_limit_h_min -14
_diffrn_reflns_limit_k_max 16
_diffrn_reflns_limit_k_min -17
_diffrn_reflns_limit_l_max 27
_diffrn_reflns_limit_l_min -26
_diffrn_reflns_number 165035
_diffrn_reflns_theta_full 30.07
_diffrn_reflns_theta_max 30.07
_diffrn_reflns_theta_min 2.59
_diffrn_source 'Incoatec Microsource'
_exptl_absorpt_coefficient_mu 0.992
_exptl_absorpt_correction_T_max 0.7460
_exptl_absorpt_correction_T_min 0.6692
_exptl_absorpt_correction_type multi-scan
_exptl_absorpt_process_details
;
(<i>SADABS</i>; Bruker, 2015)
;
_exptl_crystal_colour 'translucent light green'
_exptl_crystal_density_diffrn 1.371
_exptl_crystal_density_method 'not measured'
_exptl_crystal_description block
_exptl_crystal_F_000 1012
_exptl_crystal_size_max 0.500
_exptl_crystal_size_mid 0.400
_exptl_crystal_size_min 0.300
_refine_diff_density_max 1.460
_refine_diff_density_min -0.749
_refine_ls_extinction_method none
_refine_ls_goodness_of_fit_ref 1.233
_refine_ls_hydrogen_treatment constr
_refine_ls_matrix_type full
_refine_ls_number_parameters 257
_refine_ls_number_reflns 6723
_refine_ls_number_restraints 0
_refine_ls_restrained_S_all 1.233
_refine_ls_R_factor_all 0.0616
_refine_ls_R_factor_gt 0.0515
_refine_ls_shift/su_max 0.001
_refine_ls_shift/su_mean 0.000
_refine_ls_structure_factor_coef Fsqd
_refine_ls_weighting_details 'w=1/[\s^2^(Fo^2^)+(0.0222P)^2^+11.0438P] where P=(Fo^2^+2Fc^2^)/3'
_refine_ls_weighting_scheme calc
_refine_ls_wR_factor_gt 0.1347
_refine_ls_wR_factor_ref 0.1403
_reflns_number_gt 5903
_reflns_number_total 6723
_reflns_threshold_expression 'I > 2\s(I)'
_cod_data_source_file wm4089sup1.cif
_cod_data_source_block I
_cod_database_code 1550216

loop_
_space_group_symop_operation_xyz
'x, y, z'
'-x+1/2, y+1/2, -z+1/2'
'-x, -y, -z'
'x-1/2, -y-1/2, z-1/2'

loop_
_atom_site_type_symbol
_atom_site_label
_atom_site_fract_x
_atom_site_fract_y
_atom_site_fract_z
_atom_site_U_iso_or_equiv
_atom_site_adp_type
_atom_site_calc_flag
_atom_site_occupancy
Co Co1 0.25048(4) 0.65764(3) 0.47738(2) 0.01112(10) Uani d 1
N N1 0.2825(3) 0.4991(2) 0.46436(14) 0.0121(4) Uani d 1
O O1 0.2577(2) 0.68095(18) 0.37162(12) 0.0162(4) Uani d 1
Cl Cl1 0.42565(7) 0.79101(6) 0.50801(4) 0.01488(14) Uani d 1
Cl Cl2 0.03316(7) 0.72744(6) 0.46380(4) 0.01811(15) Uani d 1
N N2 0.2776(2) 0.6011(2) 0.59167(13) 0.0121(4) Uani d 1
O O2 0.4784(2) 0.85707(19) 0.33491(13) 0.0170(4) Uani d 1
O O3 0.2200(2) 0.94302(19) 0.36576(12) 0.0169(4) Uani d 1
C C1 0.1864(4) 0.6494(3) 0.24640(17) 0.0228(7) Uani d 1
H H00T 0.1747 0.5879 0.2133 0.034 Uiso calc 1
H H00U 0.2619 0.6951 0.2397 0.034 Uiso calc 1
H H00V 0.1014 0.6918 0.2367 0.034 Uiso calc 1
C C2 0.2191(3) 0.6085(3) 0.32249(16) 0.0145(5) Uani d 1
C C3 0.2061(3) 0.4996(3) 0.33519(17) 0.0157(6) Uani d 1
H H00E 0.1711 0.4552 0.2944 0.019 Uiso calc 1
C C4 0.2399(3) 0.4471(2) 0.40325(17) 0.0139(5) Uani d 1
C C5 0.2270(3) 0.3254(3) 0.40296(19) 0.0194(6) Uani d 1
H H00F 0.1871 0.3003 0.3538 0.029 Uiso calc 1
H H00G 0.1674 0.3038 0.4338 0.029 Uiso calc 1
H H00H 0.3181 0.2931 0.421 0.029 Uiso calc 1
C C6 0.3299(3) 0.4361(2) 0.53076(17) 0.0161(6) Uani d 1
H H6 0.4052 0.3868 0.5267 0.019 Uiso calc 1
H H00B 0.2536 0.3921 0.5397 0.019 Uiso calc 1
C C7 0.3804(3) 0.5155(3) 0.59168(16) 0.0143(5) Uani d 1
H H00C 0.3998 0.4764 0.638 0.017 Uiso calc 1
H H00D 0.467 0.5491 0.5869 0.017 Uiso calc 1
C C8 0.1461(3) 0.5544(3) 0.60083(17) 0.0153(5) Uani d 1
H H00K 0.1099 0.5042 0.5605 0.018 Uiso calc 1
H H00L 0.0788 0.6139 0.5971 0.018 Uiso calc 1
C C9 0.1543(3) 0.4939(3) 0.67086(18) 0.0216(6) Uani d 1
H H014 0.0649 0.4613 0.6696 0.032 Uiso calc 1
H H015 0.179 0.5446 0.7112 0.032 Uiso calc 1
H H016 0.2242 0.4372 0.6768 0.032 Uiso calc 1
C C10 0.3376(3) 0.6792(2) 0.64914(16) 0.0147(5) Uani d 1
H H00I 0.4269 0.7044 0.6424 0.018 Uiso calc 1
H H00J 0.3554 0.6417 0.696 0.018 Uiso calc 1
C C11 0.2476(4) 0.7762(3) 0.65123(19) 0.0209(6) Uani d 1
H H00M 0.2241 0.8112 0.604 0.031 Uiso calc 1
H H00N 0.297 0.8275 0.6874 0.031 Uiso calc 1
H H00O 0.1632 0.7529 0.6636 0.031 Uiso calc 1
C C12 0.5612(3) 0.7755(3) 0.3118(2) 0.0233(7) Uani d 1
H H012 0.5412 0.774 0.2587 0.028 Uiso calc 1
H H013 0.5412 0.7033 0.3288 0.028 Uiso calc 1
C C13 0.7108(3) 0.8055(3) 0.34383(19) 0.0224(7) Uani d 1
H H017 0.7656 0.7412 0.3641 0.027 Uiso calc 1
H H018 0.7519 0.8391 0.3074 0.027 Uiso calc 1
C C14 0.7028(4) 0.8858(3) 0.4025(2) 0.0259(7) Uani d 1
H H00R 0.7014 0.8485 0.4479 0.031 Uiso calc 1
H H00S 0.7806 0.9373 0.4116 0.031 Uiso calc 1
C C15 0.5679(4) 0.9420(3) 0.3705(2) 0.0234(7) Uani d 1
H H019 0.5312 0.976 0.4085 0.028 Uiso calc 1
H H01A 0.5791 0.9984 0.3359 0.028 Uiso calc 1
C C16 0.0872(3) 0.9337(3) 0.31570(18) 0.0204(6) Uani d 1
H H00P 0.0431 0.8642 0.3222 0.024 Uiso calc 1
H H00Q 0.0957 0.9384 0.2656 0.024 Uiso calc 1
C C17 0.0046(3) 1.0280(3) 0.33303(19) 0.0214(6) Uani d 1
H H010 -0.0951 1.0124 0.3194 0.026 Uiso calc 1
H H011 0.0226 1.095 0.3087 0.026 Uiso calc 1
C C18 0.0590(4) 1.0365(3) 0.41409(19) 0.0215(6) Uani d 1
H H00Y 0.0431 1.1095 0.4316 0.026 Uiso calc 1
H H00Z 0.016 0.9819 0.4392 0.026 Uiso calc 1
C C19 0.2101(3) 1.0146(3) 0.42389(19) 0.0209(6) Uani d 1
H H00W 0.2604 1.0827 0.4215 0.025 Uiso calc 1
H H00X 0.2493 0.9798 0.4709 0.025 Uiso calc 1
Li Li1 0.3372(6) 0.8193(5) 0.3830(3) 0.0172(10) Uani d 1

loop_
_atom_site_aniso_label
_atom_site_aniso_U_11
_atom_site_aniso_U_22
_atom_site_aniso_U_33
_atom_site_aniso_U_12
_atom_site_aniso_U_13
_atom_site_aniso_U_23
Co1 0.01081(17) 0.00929(18) 0.01389(19) 0.00048(13) 0.00425(13) -0.00067(14)
N1 0.0124(11) 0.0099(11) 0.0153(11) 0.0018(8) 0.0058(9) 0.0001(9)
O1 0.0209(11) 0.0145(10) 0.0147(10) -0.0025(8) 0.0070(8) -0.0014(8)
Cl1 0.0135(3) 0.0135(3) 0.0171(3) -0.0019(2) 0.0027(2) 0.0010(2)
Cl2 0.0127(3) 0.0193(3) 0.0215(3) 0.0045(3) 0.0028(3) 0.0024(3)
N2 0.0097(10) 0.0127(11) 0.0141(11) 0.0005(9) 0.0035(8) -0.0018(9)
O2 0.0144(10) 0.0159(11) 0.0222(11) -0.0004(8) 0.0076(8) -0.0011(9)
O3 0.0136(10) 0.0164(10) 0.0199(11) 0.0036(8) 0.0027(8) -0.0030(8)
C1 0.0263(16) 0.0270(17) 0.0141(14) -0.0006(14) 0.0034(12) -0.0010(13)
C2 0.0103(12) 0.0185(14) 0.0158(13) -0.0007(10) 0.0053(10) -0.0013(11)
C3 0.0152(13) 0.0167(14) 0.0156(14) -0.0011(11) 0.0042(10) -0.0036(11)
C4 0.0102(12) 0.0144(13) 0.0182(14) 0.0013(10) 0.0058(10) -0.0032(11)
C5 0.0197(15) 0.0134(14) 0.0243(16) -0.0003(11) 0.0040(12) -0.0042(12)
C6 0.0201(14) 0.0119(13) 0.0171(14) 0.0042(11) 0.0059(11) 0.0015(11)
C7 0.0112(12) 0.0156(14) 0.0164(13) 0.0045(10) 0.0042(10) 0.0005(11)
C8 0.0115(12) 0.0172(14) 0.0182(14) 0.0006(10) 0.0053(10) 0.0004(11)
C9 0.0187(15) 0.0266(17) 0.0211(15) -0.0030(13) 0.0080(12) 0.0025(13)
C10 0.0151(13) 0.0142(13) 0.0144(13) -0.0015(10) 0.0031(10) -0.0029(10)
C11 0.0273(16) 0.0150(14) 0.0217(15) 0.0043(12) 0.0084(13) -0.0036(12)
C12 0.0187(15) 0.0230(16) 0.0295(17) 0.0016(12) 0.0083(13) -0.0075(14)
C13 0.0161(14) 0.0308(18) 0.0200(15) 0.0057(13) 0.0043(12) 0.0021(13)
C14 0.0193(15) 0.0328(19) 0.0261(17) -0.0063(14) 0.0065(13) -0.0062(15)
C15 0.0233(16) 0.0142(14) 0.0359(19) -0.0049(12) 0.0134(14) -0.0057(13)
C16 0.0163(14) 0.0232(16) 0.0202(15) 0.0026(12) 0.0018(11) -0.0018(12)
C17 0.0179(14) 0.0210(16) 0.0252(16) 0.0064(12) 0.0051(12) 0.0022(13)
C18 0.0213(15) 0.0189(15) 0.0266(17) 0.0032(12) 0.0103(13) -0.0018(13)
C19 0.0212(15) 0.0167(15) 0.0228(16) 0.0050(12) 0.0018(12) -0.0068(12)
Li1 0.018(2) 0.015(3) 0.020(3) 0.002(2) 0.008(2) 0.003(2)

loop_
_atom_type_symbol
_atom_type_description
_atom_type_scat_dispersion_real
_atom_type_scat_dispersion_imag
_atom_type_scat_source
C C 0.0033 0.0016 'International Tables Vol C Tables 4.2.6.8 and 6.1.1.4'
H H 0.0000 0.0000 'International Tables Vol C Tables 4.2.6.8 and 6.1.1.4'
Li Li -0.0003 0.0001 'International Tables Vol C Tables 4.2.6.8 and 6.1.1.4'
N N 0.0061 0.0033 'International Tables Vol C Tables 4.2.6.8 and 6.1.1.4'
O O 0.0106 0.0060 'International Tables Vol C Tables 4.2.6.8 and 6.1.1.4'
Cl Cl 0.1484 0.1585 'International Tables Vol C Tables 4.2.6.8 and 6.1.1.4'
Co Co 0.3494 0.9721 'International Tables Vol C Tables 4.2.6.8 and 6.1.1.4'

loop_
_geom_angle_atom_site_label_1
_geom_angle_atom_site_label_2
_geom_angle_atom_site_label_3
_geom_angle
_geom_angle_publ_flag
N1 Co1 O1 88.14(10) y
N1 Co1 N2 80.51(10) y
O1 Co1 N2 166.65(9) y
N1 Co1 Cl2 121.87(8) y
O1 Co1 Cl2 95.82(7) y
N2 Co1 Cl2 96.14(7) y
N1 Co1 Cl1 125.12(8) y
O1 Co1 Cl1 86.63(7) y
N2 Co1 Cl1 94.13(7) y
Cl2 Co1 Cl1 113.01(3) y
N1 Co1 Li1 119.92(13) ?
O1 Co1 Li1 38.78(13) ?
N2 Co1 Li1 145.09(13) ?
Cl2 Co1 Li1 95.35(11) ?
Cl1 Co1 Li1 51.13(11) ?
C4 N1 C6 118.7(3) ?
C4 N1 Co1 124.2(2) ?
C6 N1 Co1 115.84(19) ?
C2 O1 Li1 139.5(3) ?
C2 O1 Co1 123.0(2) ?
Li1 O1 Co1 97.5(2) ?
Li1 Cl1 Co1 77.56(14) ?
C10 N2 C7 108.3(2) ?
C10 N2 C8 111.8(2) ?
C7 N2 C8 111.2(2) ?
C10 N2 Co1 116.94(19) ?
C7 N2 Co1 97.83(17) ?
C8 N2 Co1 109.87(18) ?
C15 O2 C12 108.4(2) ?
C15 O2 Li1 113.2(3) ?
C12 O2 Li1 121.7(3) ?
C16 O3 C19 109.5(2) ?
C16 O3 Li1 118.7(3) ?
C19 O3 Li1 120.9(3) ?
C2 C1 H00T 109.5 ?
C2 C1 H00U 109.5 ?
H00T C1 H00U 109.5 ?
C2 C1 H00V 109.5 ?
H00T C1 H00V 109.5 ?
H00U C1 H00V 109.5 ?
O1 C2 C3 124.9(3) ?
O1 C2 C1 115.6(3) ?
C3 C2 C1 119.5(3) ?
C2 C3 C4 126.6(3) ?
C2 C3 H00E 116.7 ?
C4 C3 H00E 116.7 ?
N1 C4 C3 123.3(3) ?
N1 C4 C5 120.0(3) ?
C3 C4 C5 116.8(3) ?
C4 C5 H00F 109.5 ?
C4 C5 H00G 109.5 ?
H00F C5 H00G 109.5 ?
C4 C5 H00H 109.5 ?
H00F C5 H00H 109.5 ?
H00G C5 H00H 109.5 ?
N1 C6 C7 107.5(2) ?
N1 C6 H6 110.2 ?
C7 C6 H6 110.2 ?
N1 C6 H00B 110.2 ?
C7 C6 H00B 110.2 ?
H6 C6 H00B 108.5 ?
N2 C7 C6 111.4(2) ?
N2 C7 H00C 109.3 ?
C6 C7 H00C 109.3 ?
N2 C7 H00D 109.3 ?
C6 C7 H00D 109.3 ?
H00C C7 H00D 108.0 ?
N2 C8 C9 116.1(3) ?
N2 C8 H00K 108.3 ?
C9 C8 H00K 108.3 ?
N2 C8 H00L 108.3 ?
C9 C8 H00L 108.3 ?
H00K C8 H00L 107.4 ?
C8 C9 H014 109.5 ?
C8 C9 H015 109.5 ?
H014 C9 H015 109.5 ?
C8 C9 H016 109.5 ?
H014 C9 H016 109.5 ?
H015 C9 H016 109.5 ?
N2 C10 C11 113.9(3) ?
N2 C10 H00I 108.8 ?
C11 C10 H00I 108.8 ?
N2 C10 H00J 108.8 ?
C11 C10 H00J 108.8 ?
H00I C10 H00J 107.7 ?
C10 C11 H00M 109.5 ?
C10 C11 H00N 109.5 ?
H00M C11 H00N 109.5 ?
C10 C11 H00O 109.5 ?
H00M C11 H00O 109.5 ?
H00N C11 H00O 109.5 ?
O2 C12 C13 107.0(3) ?
O2 C12 H012 110.3 ?
C13 C12 H012 110.3 ?
O2 C12 H013 110.3 ?
C13 C12 H013 110.3 ?
H012 C12 H013 108.6 ?
C14 C13 C12 103.3(3) ?
C14 C13 H017 111.1 ?
C12 C13 H017 111.1 ?
C14 C13 H018 111.1 ?
C12 C13 H018 111.1 ?
H017 C13 H018 109.1 ?
C15 C14 C13 101.9(3) ?
C15 C14 H00R 111.4 ?
C13 C14 H00R 111.4 ?
C15 C14 H00S 111.4 ?
C13 C14 H00S 111.4 ?
H00R C14 H00S 109.2 ?
O2 C15 C14 104.4(3) ?
O2 C15 H019 110.9 ?
C14 C15 H019 110.9 ?
O2 C15 H01A 110.9 ?
C14 C15 H01A 110.9 ?
H019 C15 H01A 108.9 ?
O3 C16 C17 104.9(3) ?
O3 C16 H00P 110.8 ?
C17 C16 H00P 110.8 ?
O3 C16 H00Q 110.8 ?
C17 C16 H00Q 110.8 ?
H00P C16 H00Q 108.8 ?
C16 C17 C18 101.7(3) ?
C16 C17 H010 111.4 ?
C18 C17 H010 111.4 ?
C16 C17 H011 111.4 ?
C18 C17 H011 111.4 ?
H010 C17 H011 109.3 ?
C19 C18 C17 102.0(3) ?
C19 C18 H00Y 111.4 ?
C17 C18 H00Y 111.4 ?
C19 C18 H00Z 111.4 ?
C17 C18 H00Z 111.4 ?
H00Y C18 H00Z 109.2 ?
O3 C19 C18 106.0(3) ?
O3 C19 H00W 110.5 ?
C18 C19 H00W 110.5 ?
O3 C19 H00X 110.5 ?
C18 C19 H00X 110.5 ?
H00W C19 H00X 108.7 ?
O1 Li1 O3 118.9(3) y
O1 Li1 O2 120.4(3) y
O3 Li1 O2 102.6(3) y
O1 Li1 Cl1 91.4(2) y
O3 Li1 Cl1 110.7(3) y
O2 Li1 Cl1 112.7(3) y
O1 Li1 Co1 43.74(13) ?
O3 Li1 Co1 112.5(2) ?
O2 Li1 Co1 144.7(3) ?
Cl1 Li1 Co1 51.31(11) ?

loop_
_geom_bond_atom_site_label_1
_geom_bond_atom_site_label_2
_geom_bond_distance
_geom_bond_publ_flag
Co1 N1 2.013(3) y
Co1 O1 2.074(2) y
Co1 N2 2.258(3) y
Co1 Cl2 2.3026(8) y
Co1 Cl1 2.3773(8) y
Co1 Li1 2.974(6) ?
N1 C4 1.314(4) ?
N1 C6 1.470(4) ?
O1 C2 1.290(4) ?
O1 Li1 1.879(6) y
Cl1 Li1 2.371(6) y
N2 C10 1.478(4) ?
N2 C7 1.479(4) ?
N2 C8 1.493(4) ?
O2 C15 1.441(4) ?
O2 C12 1.447(4) ?
O2 Li1 1.936(6) y
O3 C16 1.442(4) ?
O3 C19 1.449(4) ?
O3 Li1 1.909(6) y
C1 C2 1.505(4) ?
C1 H00T 0.98 ?
C1 H00U 0.98 ?
C1 H00V 0.98 ?
C2 C3 1.381(4) ?
C3 C4 1.424(4) ?
C3 H00E 0.95 ?
C4 C5 1.511(4) ?
C5 H00F 0.98 ?
C5 H00G 0.98 ?
C5 H00H 0.98 ?
C6 C7 1.517(4) ?
C6 H6 0.99 ?
C6 H00B 0.99 ?
C7 H00C 0.99 ?
C7 H00D 0.99 ?
C8 C9 1.525(4) ?
C8 H00K 0.99 ?
C8 H00L 0.99 ?
C9 H014 0.98 ?
C9 H015 0.98 ?
C9 H016 0.98 ?
C10 C11 1.510(4) ?
C10 H00I 0.99 ?
C10 H00J 0.99 ?
C11 H00M 0.98 ?
C11 H00N 0.98 ?
C11 H00O 0.98 ?
C12 C13 1.522(5) ?
C12 H012 0.99 ?
C12 H013 0.99 ?
C13 C14 1.522(5) ?
C13 H017 0.99 ?
C13 H018 0.99 ?
C14 C15 1.512(5) ?
C14 H00R 0.99 ?
C14 H00S 0.99 ?
C15 H019 0.99 ?
C15 H01A 0.99 ?
C16 C17 1.516(5) ?
C16 H00P 0.99 ?
C16 H00Q 0.99 ?
C17 C18 1.522(5) ?
C17 H010 0.99 ?
C17 H011 0.99 ?
C18 C19 1.508(5) ?
C18 H00Y 0.99 ?
C18 H00Z 0.99 ?
C19 H00W 0.99 ?
C19 H00X 0.99 ?

loop_
_geom_hbond_atom_site_label_D
_geom_hbond_atom_site_label_H
_geom_hbond_atom_site_label_A
_geom_hbond_site_symmetry_A
_geom_hbond_distance_DH
_geom_hbond_distance_HA
_geom_hbond_distance_DA
_geom_hbond_angle_DHA
C5 H00H Cl1 3_666 0.98 2.80 3.770(3) 171.8
C6 H6 Cl1 3_666 0.99 2.96 3.924(3) 165.9
C8 H00L Cl2 . 0.99 2.86 3.365(3) 112.6
C10 H00I Cl1 . 0.99 2.80 3.357(3) 116.6
C13 H017 Cl2 1_655 0.99 2.89 3.608(3) 129.9
C19 H00X Cl1 . 0.99 2.91 3.635(3) 130.7

loop_
_geom_torsion_atom_site_label_1
_geom_torsion_atom_site_label_2
_geom_torsion_atom_site_label_3
_geom_torsion_atom_site_label_4
_geom_torsion
Li1 O1 C2 C3 156.6(4)
Co1 O1 C2 C3 -19.4(4)
Li1 O1 C2 C1 -23.5(5)
Co1 O1 C2 C1 160.4(2)
O1 C2 C3 C4 -3.9(5)
C1 C2 C3 C4 176.3(3)
C6 N1 C4 C3 -172.9(3)
Co1 N1 C4 C3 20.9(4)
C6 N1 C4 C5 6.0(4)
Co1 N1 C4 C5 -160.2(2)
C2 C3 C4 N1 3.6(5)
C2 C3 C4 C5 -175.4(3)
C4 N1 C6 C7 176.8(3)
Co1 N1 C6 C7 -15.9(3)
C10 N2 C7 C6 -176.2(2)
C8 N2 C7 C6 60.5(3)
Co1 N2 C7 C6 -54.4(2)
N1 C6 C7 N2 50.6(3)
C10 N2 C8 C9 -59.3(3)
C7 N2 C8 C9 61.9(3)
Co1 N2 C8 C9 169.1(2)
C7 N2 C10 C11 175.2(3)
C8 N2 C10 C11 -61.9(3)
Co1 N2 C10 C11 66.0(3)
C15 O2 C12 C13 7.8(4)
Li1 O2 C12 C13 -126.2(3)
O2 C12 C13 C14 16.6(4)
C12 C13 C14 C15 -33.3(4)
C12 O2 C15 C14 -29.5(4)
Li1 O2 C15 C14 108.8(3)
C13 C14 C15 O2 38.8(3)
C19 O3 C16 C17 16.7(4)
Li1 O3 C16 C17 161.3(3)
O3 C16 C17 C18 -34.8(3)
C16 C17 C18 C19 39.2(3)
C16 O3 C19 C18 8.6(4)
Li1 O3 C19 C18 -135.0(3)
C17 C18 C19 O3 -30.1(3)
C2 O1 Li1 O3 90.2(5)
Co1 O1 Li1 O3 -93.2(3)
C2 O1 Li1 O2 -37.6(6)
Co1 O1 Li1 O2 139.1(3)
C2 O1 Li1 Cl1 -155.1(3)
Co1 O1 Li1 Cl1 21.53(18)
C2 O1 Li1 Co1 -176.6(4)

_cod_database_fobs_code 1550216
